data_4509142
loop_
_publ_author_name
'Mondal, Raju'
'Basu, Tannistha'
'Sadhukhan, Dipali'
'Chattopadhyay, Tanmay'
'Bhunia, Manas kumar'

_publ_contact_author
;
Dr. Raju Mondal 
;
_publ_section_title
;
 Influence of Anion on the Coordination Mode of a Flexible Neutral Ligand
 in Zn(II) Complexes: From Discrete Zero-Dimensional to Infinite 1D
 Helical Chains, 2D Nanoporous Bilayer Networks, and 3D Interpenetrated
 Metal&#x2212;Organic Frameworks
;
_journal_issue 2
_journal_name_full 'Crystal Growth &amp; Design'
_journal_page_first 1095
_journal_paper_doi 10.1021/cg800923g
_journal_volume 9
_journal_year 2009
_chemical_formula_sum 'C11 H18 I2 N4 O Zn'
_chemical_formula_weight 541.46
_chemical_name_systematic
; 
 ? 
;
_space_group_IT_number 19
_symmetry_cell_setting orthorhombic
_symmetry_space_group_name_Hall 'P 2ac 2ab'
_symmetry_space_group_name_H-M 'P 21 21 21'
_atom_sites_solution_hydrogens geom
_atom_sites_solution_primary direct
_atom_sites_solution_secondary difmap
_audit_creation_method SHELXL-97
_cell_angle_alpha 90.00
_cell_angle_beta 90.00
_cell_angle_gamma 90.00
_cell_formula_units_Z 4
_cell_length_a 9.9103(2)
_cell_length_b 12.8091(2)
_cell_length_c 13.3863(2)
_cell_measurement_reflns_used 9626
_cell_measurement_temperature 120(2)
_cell_measurement_theta_max 25.2
_cell_measurement_theta_min 2.20
_cell_volume 1699.28(5)
_computing_cell_refinement 'Bruker SMART'
_computing_data_collection 'Bruker SMART'
_computing_data_reduction 'Bruker SHELXTL'
_computing_molecular_graphics 'Bruker SHELXTL'
_computing_publication_material 'Bruker SHELXTL'
_computing_structure_refinement 'SHELXL-97 (Sheldrick, 1997)'
_computing_structure_solution 'SHELXS-97 (Sheldrick, 1990)'
_diffrn_ambient_temperature 120(2)
_diffrn_detector_area_resol_mean 8
_diffrn_measured_fraction_theta_full 0.998
_diffrn_measured_fraction_theta_max 0.998
_diffrn_measurement_device_type 'Bruker APEX-2 CCD area detector'
_diffrn_measurement_method '/w scans'
_diffrn_radiation_monochromator graphite
_diffrn_radiation_source 'fine-focus sealed tube'
_diffrn_radiation_type MoK\a
_diffrn_radiation_wavelength 0.71073
_diffrn_reflns_av_R_equivalents 0.0350
_diffrn_reflns_av_sigmaI/netI 0.0199
_diffrn_reflns_limit_h_max 11
_diffrn_reflns_limit_h_min -11
_diffrn_reflns_limit_k_max 15
_diffrn_reflns_limit_k_min -15
_diffrn_reflns_limit_l_max 16
_diffrn_reflns_limit_l_min -16
_diffrn_reflns_number 23592
_diffrn_reflns_theta_full 25.36
_diffrn_reflns_theta_max 25.36
_diffrn_reflns_theta_min 2.20
_diffrn_standards_decay_% 0
_exptl_absorpt_coefficient_mu 5.077
_exptl_absorpt_correction_T_max 1.0000
_exptl_absorpt_correction_T_min 0.828250
_exptl_absorpt_correction_type multi-scan
_exptl_absorpt_process_details 'SADABS v.2.03 (Bruker, 2001), R(int)=0.0530 before correction'
_exptl_crystal_colour 'Deep yellow'
_exptl_crystal_density_diffrn 2.116
_exptl_crystal_density_meas ?
_exptl_crystal_density_method 'not measured'
_exptl_crystal_description Block
_exptl_crystal_F_000 1024
_exptl_crystal_size_max 0.26
_exptl_crystal_size_mid 0.22
_exptl_crystal_size_min 0.22
_refine_diff_density_max 0.983
_refine_diff_density_min -0.713
_refine_diff_density_rms 0.098
_refine_ls_abs_structure_details 'Flack H D (1983), Acta Cryst. A39, 876-881'
_refine_ls_abs_structure_Flack 0.02(2)
_refine_ls_extinction_method none
_refine_ls_goodness_of_fit_ref 1.059
_refine_ls_hydrogen_treatment mixed
_refine_ls_matrix_type full
_refine_ls_number_parameters 184
_refine_ls_number_reflns 3107
_refine_ls_number_restraints 0
_refine_ls_restrained_S_all 1.059
_refine_ls_R_factor_all 0.0243
_refine_ls_R_factor_gt 0.0232
_refine_ls_shift/su_max 0.001
_refine_ls_shift/su_mean 0.000
_refine_ls_structure_factor_coef Fsqd
_refine_ls_weighting_details 'calc w=1/[\s^2^(Fo^2^)+(0.0269P)^2^+3.5853P] where P=(Fo^2^+2Fc^2^)/3'
_refine_ls_weighting_scheme calc
_refine_ls_wR_factor_gt 0.0555
_refine_ls_wR_factor_ref 0.0560
_reflns_number_gt 3014
_reflns_number_total 3107
_reflns_threshold_expression I>2\s(I)
_cod_data_source_file cg800923gsup4.cif
_cod_data_source_block rm14_0m
_cod_depositor_comments
;
The following automatic conversions were performed:

'_symmetry_cell_setting' value 'Orthorhombic' changed to
'orthorhombic' according to
/home/saulius/struct/CIF-dictionaries/cif_core.dic dictionary named
'cif_core.dic' version 2.4.2 from 2011-04-26.

Automatic conversion script
Id: cif_fix_values 1891 2012-01-12 08:04:46Z andrius 

The following automatic conversions were performed:

'_exptl_crystal_density_meas' value 'not measured' was changed to '?'
- the value is perceived as not measured.

Automatic conversion script
Id: cif_fix_values 3008 2015-01-20 13:52:24Z robertas 
;
_cod_original_sg_symbol_H-M P2(1)2(1)2(1)
_cod_database_code 4509142

loop_
_symmetry_equiv_pos_as_xyz
'x, y, z'
'-x+1/2, -y, z+1/2'
'-x, y+1/2, -z+1/2'
'x+1/2, -y+1/2, -z'

loop_
_atom_site_label
_atom_site_type_symbol
_atom_site_fract_x
_atom_site_fract_y
_atom_site_fract_z
_atom_site_U_iso_or_equiv
_atom_site_adp_type
_atom_site_occupancy
_atom_site_symmetry_multiplicity
_atom_site_calc_flag
_atom_site_refinement_flags
I1 I 0.05031(4) 0.35525(2) 0.57477(2) 0.02833(9) Uani 1 1 d .
I2 I 0.30302(4) 0.11453(3) 0.71122(3) 0.03933(11) Uani 1 1 d .
Zn1 Zn 0.06639(5) 0.17518(4) 0.65763(4) 0.01958(12) Uani 1 1 d .
N1 N -0.0596(4) 0.1610(3) 0.7748(3) 0.0196(8) Uani 1 1 d .
N2 N -0.0215(4) 0.1402(3) 0.8695(3) 0.0190(8) Uani 1 1 d .
C3 C -0.1267(5) 0.1385(4) 0.9319(3) 0.0207(9) Uani 1 1 d .
C1 C -0.1941(5) 0.1737(3) 0.7776(3) 0.0192(9) Uani 1 1 d .
C2 C -0.2405(5) 0.1589(4) 0.8770(3) 0.0182(10) Uani 1 1 d .
C7 C -0.3835(5) 0.1576(4) 0.9132(4) 0.0220(10) Uani 1 1 d .
H7B H -0.4426 0.1792 0.8593 0.026 Uiso 1 1 calc R
H7A H -0.3932 0.2075 0.9672 0.026 Uiso 1 1 calc R
O1W O 0.2203(5) 0.0794(4) 0.9722(4) 0.0536(13) Uani 1 1 d .
C8 C -0.2725(5) 0.2021(4) 0.6892(4) 0.0320(13) Uani 1 1 d .
H8C H -0.2136 0.2071 0.6324 0.048 Uiso 1 1 calc R
H8B H -0.3158 0.2682 0.7001 0.048 Uiso 1 1 calc R
H8A H -0.3397 0.1496 0.6769 0.048 Uiso 1 1 calc R
C9 C -0.1134(5) 0.1172(4) 1.0416(3) 0.0264(11) Uani 1 1 d .
H9C H -0.0204 0.1047 1.0576 0.040 Uiso 1 1 calc R
H9B H -0.1660 0.0568 1.0588 0.040 Uiso 1 1 calc R
H9A H -0.1453 0.1764 1.0787 0.040 Uiso 1 1 calc R
H222 H 0.057(5) 0.125(4) 0.879(3) 0.012(12) Uiso 1 1 d .
H1WB H 0.286(7) 0.054(5) 0.923(5) 0.051(19) Uiso 1 1 d .
H1WA H 0.230(7) 0.023(6) 1.017(6) 0.05(2) Uiso 1 1 d .
N3 N -0.4938(4) -0.0797(3) 1.0498(3) 0.0203(9) Uani 1 1 d .
N4 N -0.4665(4) -0.1167(3) 0.9566(3) 0.0222(8) Uani 1 1 d .
H444 H -0.4752 -0.1811 0.9394 0.027 Uiso 1 1 calc R
C5 C -0.4264(4) 0.0514(4) 0.9495(3) 0.0183(10) Uani 1 1 d .
C4 C -0.4704(5) 0.0235(4) 1.0454(3) 0.0173(9) Uani 1 1 d .
C6 C -0.4245(5) -0.0410(4) 0.8947(3) 0.0210(10) Uani 1 1 d .
C10 C -0.3883(5) -0.0636(4) 0.7887(4) 0.0265(11) Uani 1 1 d .
H10C H -0.3977 -0.1370 0.7761 0.040 Uiso 1 1 calc R
H10B H -0.2966 -0.0428 0.7767 0.040 Uiso 1 1 calc R
H10A H -0.4473 -0.0254 0.7451 0.040 Uiso 1 1 calc R
C11 C -0.4916(6) 0.0909(4) 1.1348(4) 0.0280(12) Uani 1 1 d .
H11C H -0.5216 0.0488 1.1898 0.042 Uiso 1 1 calc R
H11B H -0.5586 0.1429 1.1201 0.042 Uiso 1 1 calc R
H11A H -0.4083 0.1246 1.1522 0.042 Uiso 1 1 calc R

loop_
_atom_site_aniso_label
_atom_site_aniso_U_11
_atom_site_aniso_U_22
_atom_site_aniso_U_33
_atom_site_aniso_U_23
_atom_site_aniso_U_13
_atom_site_aniso_U_12
I1 0.04178(19) 0.02354(15) 0.01968(15) 0.00152(13) 0.00175(14) -0.00620(14)
I2 0.02207(16) 0.0549(2) 0.0410(2) 0.00483(18) -0.00468(16) 0.00243(16)
Zn1 0.0211(3) 0.0240(3) 0.0136(3) -0.0002(2) 0.0005(2) -0.0035(2)
N1 0.0229(19) 0.025(2) 0.0108(18) -0.0004(15) -0.0005(16) -0.0002(17)
N2 0.021(2) 0.021(2) 0.015(2) 0.0015(16) -0.0035(15) -0.0005(17)
C3 0.029(2) 0.018(2) 0.015(2) 0.005(2) 0.0004(19) -0.0031(19)
C1 0.026(2) 0.019(2) 0.013(2) 0.0035(17) 0.002(2) -0.0018(19)
C2 0.024(2) 0.018(2) 0.013(2) 0.0030(18) 0.0032(17) 0.0003(19)
C7 0.021(2) 0.020(2) 0.025(3) 0.004(2) -0.0007(19) 0.0011(18)
O1W 0.036(3) 0.077(4) 0.049(3) 0.011(3) -0.003(2) 0.009(2)
C8 0.015(3) 0.041(3) 0.040(3) 0.013(3) -0.002(2) -0.002(2)
C9 0.031(3) 0.034(3) 0.014(2) 0.004(2) -0.0022(19) -0.005(2)
N3 0.027(2) 0.025(2) 0.0087(19) -0.0012(15) 0.0045(15) -0.0016(16)
N4 0.030(2) 0.023(2) 0.0139(18) -0.0016(15) -0.0008(16) -0.0008(18)
C5 0.016(2) 0.028(2) 0.011(2) 0.0017(17) 0.0009(17) 0.0008(19)
C4 0.018(2) 0.021(2) 0.013(2) -0.0008(17) -0.0002(17) -0.0037(18)
C6 0.023(3) 0.026(2) 0.014(2) -0.0007(18) -0.0017(18) 0.002(2)
C10 0.031(3) 0.035(3) 0.014(2) -0.002(2) 0.005(2) 0.002(2)
C11 0.041(3) 0.023(3) 0.020(3) -0.003(2) 0.004(2) -0.003(2)

loop_
_atom_type_symbol
_atom_type_description
_atom_type_scat_dispersion_real
_atom_type_scat_dispersion_imag
_atom_type_scat_source
C C 0.0033 0.0016 'International Tables Vol C Tables 4.2.6.8 and 6.1.1.4'
H H 0.0000 0.0000 'International Tables Vol C Tables 4.2.6.8 and 6.1.1.4'
N N 0.0061 0.0033 'International Tables Vol C Tables 4.2.6.8 and 6.1.1.4'
O O 0.0106 0.0060 'International Tables Vol C Tables 4.2.6.8 and 6.1.1.4'
Zn Zn 0.2839 1.4301 'International Tables Vol C Tables 4.2.6.8 and 6.1.1.4'
I I -0.4742 1.8119 'International Tables Vol C Tables 4.2.6.8 and 6.1.1.4'

loop_
_geom_angle_atom_site_label_1
_geom_angle_atom_site_label_2
_geom_angle_atom_site_label_3
_geom_angle
_geom_angle_site_symmetry_1
_geom_angle_site_symmetry_3
N1 Zn1 N3 106.31(16) . 2_454
N1 Zn1 I1 112.31(11) . .
N3 Zn1 I1 102.28(11) 2_454 .
N1 Zn1 I2 108.72(11) . .
N3 Zn1 I2 109.91(12) 2_454 .
I1 Zn1 I2 116.67(2) . .
C1 N1 N2 106.0(4) . .
C1 N1 Zn1 128.8(3) . .
N2 N1 Zn1 125.2(3) . .
C3 N2 N1 111.8(4) . .
C3 N2 H222 130(3) . .
N1 N2 H222 117(3) . .
N2 C3 C2 107.7(4) . .
N2 C3 C9 123.1(4) . .
C2 C3 C9 129.2(4) . .
N1 C1 C2 109.3(4) . .
N1 C1 C8 122.4(4) . .
C2 C1 C8 128.3(4) . .
C3 C2 C1 105.1(4) . .
C3 C2 C7 127.1(4) . .
C1 C2 C7 127.6(4) . .
C2 C7 C5 112.5(4) . .
C2 C7 H7B 109.1 . .
C5 C7 H7B 109.1 . .
C2 C7 H7A 109.1 . .
C5 C7 H7A 109.1 . .
H7B C7 H7A 107.8 . .
H1WB O1W H1WA 96(6) . .
C1 C8 H8C 109.5 . .
C1 C8 H8B 109.5 . .
H8C C8 H8B 109.5 . .
C1 C8 H8A 109.5 . .
H8C C8 H8A 109.5 . .
H8B C8 H8A 109.5 . .
C3 C9 H9C 109.5 . .
C3 C9 H9B 109.5 . .
H9C C9 H9B 109.5 . .
C3 C9 H9A 109.5 . .
H9C C9 H9A 109.5 . .
H9B C9 H9A 109.5 . .
C4 N3 N4 105.6(4) . .
C4 N3 Zn1 133.4(3) . 2_455
N4 N3 Zn1 120.9(3) . 2_455
C6 N4 N3 112.0(4) . .
C6 N4 H444 124.0 . .
N3 N4 H444 124.0 . .
C6 C5 C4 105.7(4) . .
C6 C5 C7 126.4(4) . .
C4 C5 C7 127.8(4) . .
N3 C4 C5 110.1(4) . .
N3 C4 C11 120.7(4) . .
C5 C4 C11 129.2(4) . .
N4 C6 C5 106.5(4) . .
N4 C6 C10 121.4(4) . .
C5 C6 C10 132.0(5) . .
C6 C10 H10C 109.5 . .
C6 C10 H10B 109.5 . .
H10C C10 H10B 109.5 . .
C6 C10 H10A 109.5 . .
H10C C10 H10A 109.5 . .
H10B C10 H10A 109.5 . .
C4 C11 H11C 109.5 . .
C4 C11 H11B 109.5 . .
H11C C11 H11B 109.5 . .
C4 C11 H11A 109.5 . .
H11C C11 H11A 109.5 . .
H11B C11 H11A 109.5 . .

loop_
_geom_bond_atom_site_label_1
_geom_bond_atom_site_label_2
_geom_bond_distance
_geom_bond_site_symmetry_2
I1 Zn1 2.5644(6) .
I2 Zn1 2.5725(6) .
Zn1 N1 2.014(4) .
Zn1 N3 2.024(4) 2_454
N1 C1 1.343(6) .
N1 N2 1.349(5) .
N2 C3 1.335(6) .
N2 H222 0.81(5) .
C3 C2 1.371(7) .
C3 C9 1.500(6) .
C1 C2 1.421(6) .
C1 C8 1.462(7) .
C2 C7 1.498(6) .
C7 C5 1.506(6) .
C7 H7B 0.9700 .
C7 H7A 0.9700 .
O1W H1WB 0.98(7) .
O1W H1WA 0.94(8) .
C8 H8C 0.9600 .
C8 H8B 0.9600 .
C8 H8A 0.9600 .
C9 H9C 0.9600 .
C9 H9B 0.9600 .
C9 H9A 0.9600 .
N3 C4 1.344(6) .
N3 N4 1.362(5) .
N3 Zn1 2.024(4) 2_455
N4 C6 1.342(6) .
N4 H444 0.8600 .
C5 C6 1.392(7) .
C5 C4 1.402(6) .
C4 C11 1.492(6) .
C6 C10 1.492(6) .
C10 H10C 0.9600 .
C10 H10B 0.9600 .
C10 H10A 0.9600 .
C11 H11C 0.9600 .
C11 H11B 0.9600 .
C11 H11A 0.9600 .
